data_4119707
loop_
_publ_author_name
'Gabriel M\'enard'
'Jillian A. Hatnean'
'Hugh J. Cowley'
'Alan J. Lough'
'Jeremy M. Rawson'
'Douglas W. Stephan'

_publ_section_title
;
 C-H Bond Activation by Radical Ion Pairs Derived from R3P/Al(C6F5)3
 Frustrated Lewis Pairs and N2O
;
_journal_name_full 'Journal of the American Chemical Society'
_journal_page_first 6446
_journal_page_last 6449
_journal_paper_doi 10.1021/ja402964h
_journal_volume 135
_journal_year 2013
_chemical_formula_sum 'C30 H27 Al F15 N2 O P'
_chemical_formula_weight 774.49
_chemical_name_systematic
; 
 ? 
;
_space_group_IT_number 14
_symmetry_cell_setting monoclinic
_symmetry_space_group_name_Hall '-P 2ybc'
_symmetry_space_group_name_H-M 'P 1 21/c 1'
_atom_sites_solution_hydrogens geom
_atom_sites_solution_primary direct
_atom_sites_solution_secondary difmap
_audit_creation_method SHELXL-97
_cell_angle_alpha 90.00
_cell_angle_beta 94.7020(10)
_cell_angle_gamma 90.00
_cell_formula_units_Z 4
_cell_length_a 10.4886(2)
_cell_length_b 14.3224(3)
_cell_length_c 21.3093(5)
_cell_measurement_temperature 150(2)
_cell_volume 3190.35(12)
_computing_structure_refinement 'SHELXL-97 (Sheldrick, 1997)'
_computing_structure_solution 'SHELXS-97 (Sheldrick, 1990)'
_diffrn_ambient_temperature 150(2)
_diffrn_measured_fraction_theta_full 0.988
_diffrn_measured_fraction_theta_max 0.988
_diffrn_radiation_monochromator graphite
_diffrn_radiation_source 'fine-focus sealed tube'
_diffrn_radiation_type MoK\a
_diffrn_radiation_wavelength 0.71073
_diffrn_reflns_av_R_equivalents 0.0399
_diffrn_reflns_av_sigmaI/netI 0.0550
_diffrn_reflns_limit_h_max 11
_diffrn_reflns_limit_h_min -13
_diffrn_reflns_limit_k_max 18
_diffrn_reflns_limit_k_min -14
_diffrn_reflns_limit_l_max 27
_diffrn_reflns_limit_l_min -27
_diffrn_reflns_number 20932
_diffrn_reflns_theta_full 27.54
_diffrn_reflns_theta_max 27.54
_diffrn_reflns_theta_min 1.71
_exptl_absorpt_coefficient_mu 0.231
_exptl_absorpt_correction_T_max 0.7456
_exptl_absorpt_correction_T_min 0.7107
_exptl_absorpt_correction_type multi-scan
_exptl_absorpt_process_details sadabs
_exptl_crystal_density_diffrn 1.612
_exptl_crystal_F_000 1568
_exptl_crystal_size_max 0.20
_exptl_crystal_size_mid 0.20
_exptl_crystal_size_min 0.20
_refine_diff_density_max 0.314
_refine_diff_density_min -0.311
_refine_diff_density_rms 0.059
_refine_ls_extinction_method none
_refine_ls_goodness_of_fit_ref 1.005
_refine_ls_hydrogen_treatment mixed
_refine_ls_matrix_type full
_refine_ls_number_parameters 460
_refine_ls_number_reflns 7272
_refine_ls_number_restraints 0
_refine_ls_restrained_S_all 1.005
_refine_ls_R_factor_all 0.0733
_refine_ls_R_factor_gt 0.0406
_refine_ls_shift/su_max 0.001
_refine_ls_shift/su_mean 0.000
_refine_ls_structure_factor_coef Fsqd
_refine_ls_weighting_details 'calc w=1/[\s^2^(Fo^2^)+(0.0432P)^2^+0.4202P] where P=(Fo^2^+2Fc^2^)/3'
_refine_ls_weighting_scheme calc
_refine_ls_wR_factor_gt 0.0861
_refine_ls_wR_factor_ref 0.0985
_reflns_number_gt 5027
_reflns_number_total 7272
_reflns_threshold_expression >2sigma(I)
_cod_data_source_file ja402964h_si_002_1.cif
_cod_data_source_block gm074_0m
_cod_database_code 4119707

loop_
_symmetry_equiv_pos_as_xyz
'x, y, z'
'-x, y+1/2, -z+1/2'
'-x, -y, -z'
'x, -y-1/2, z-1/2'

loop_
_atom_site_label
_atom_site_type_symbol
_atom_site_fract_x
_atom_site_fract_y
_atom_site_fract_z
_atom_site_U_iso_or_equiv
_atom_site_adp_type
_atom_site_occupancy
_atom_site_symmetry_multiplicity
_atom_site_calc_flag
_atom_site_refinement_flags
Al1 Al 0.68882(5) 0.43100(4) 0.11195(3) 0.01692(14) Uani 1 1 d .
P1 P 0.99326(5) 0.44458(4) 0.31901(2) 0.01726(12) Uani 1 1 d .
F1 F 0.88004(11) 0.59169(8) 0.10536(5) 0.0295(3) Uani 1 1 d .
F2 F 0.98244(12) 0.67910(9) 0.00962(6) 0.0362(3) Uani 1 1 d .
F3 F 0.93917(12) 0.61214(9) -0.10995(6) 0.0386(3) Uani 1 1 d .
F4 F 0.78911(12) 0.45863(9) -0.13242(5) 0.0360(3) Uani 1 1 d .
F5 F 0.67791(11) 0.37690(9) -0.03913(5) 0.0306(3) Uani 1 1 d .
F6 F 0.75714(11) 0.24387(9) 0.05197(6) 0.0340(3) Uani 1 1 d .
F7 F 0.61728(15) 0.09500(9) 0.01185(6) 0.0481(4) Uani 1 1 d .
F8 F 0.36142(15) 0.09040(9) 0.02710(7) 0.0501(4) Uani 1 1 d .
F9 F 0.25027(12) 0.23321(10) 0.08529(7) 0.0445(4) Uani 1 1 d .
F10 F 0.38923(11) 0.38106(9) 0.12682(6) 0.0317(3) Uani 1 1 d .
F11 F 0.60296(11) 0.64533(8) 0.07110(6) 0.0321(3) Uani 1 1 d .
F12 F 0.48212(13) 0.77478(9) 0.13353(7) 0.0446(4) Uani 1 1 d .
F13 F 0.40887(13) 0.73774(9) 0.25096(7) 0.0475(4) Uani 1 1 d .
F14 F 0.45746(13) 0.56794(10) 0.30406(6) 0.0404(3) Uani 1 1 d .
F15 F 0.56999(11) 0.43425(8) 0.23939(5) 0.0293(3) Uani 1 1 d .
N1 N 0.94059(15) 0.39155(12) 0.24995(7) 0.0209(4) Uani 1 1 d .
N2 N 0.85366(15) 0.43356(11) 0.21723(7) 0.0197(4) Uani 1 1 d .
O1 O 0.81308(12) 0.38297(9) 0.16728(6) 0.0194(3) Uani 1 1 d .
C1 C 0.77310(18) 0.48096(14) 0.03789(9) 0.0189(4) Uani 1 1 d .
C2 C 0.85281(19) 0.55758(14) 0.04610(9) 0.0214(4) Uani 1 1 d .
C3 C 0.90831(19) 0.60317(15) -0.00178(10) 0.0249(5) Uani 1 1 d .
C4 C 0.88601(19) 0.56988(15) -0.06235(9) 0.0247(5) Uani 1 1 d .
C5 C 0.8104(2) 0.49256(15) -0.07345(9) 0.0244(5) Uani 1 1 d .
C6 C 0.75470(18) 0.45095(14) -0.02403(9) 0.0206(4) Uani 1 1 d .
C7 C 0.57975(18) 0.32002(13) 0.08992(9) 0.0187(4) Uani 1 1 d .
C8 C 0.63046(19) 0.24376(14) 0.06111(9) 0.0222(4) Uani 1 1 d .
C9 C 0.5614(2) 0.16691(14) 0.04004(10) 0.0283(5) Uani 1 1 d .
C10 C 0.4326(2) 0.16387(15) 0.04790(10) 0.0301(5) Uani 1 1 d .
C11 C 0.3771(2) 0.23687(15) 0.07709(10) 0.0268(5) Uani 1 1 d .
C12 C 0.45010(19) 0.31195(14) 0.09750(9) 0.0214(4) Uani 1 1 d .
C13 C 0.59437(18) 0.53332(14) 0.15289(9) 0.0191(4) Uani 1 1 d .
C14 C 0.56811(19) 0.62162(14) 0.12893(10) 0.0229(5) Uani 1 1 d .
C15 C 0.5055(2) 0.69025(14) 0.16005(11) 0.0283(5) Uani 1 1 d .
C16 C 0.4684(2) 0.67219(15) 0.21926(11) 0.0306(5) Uani 1 1 d .
C17 C 0.4924(2) 0.58562(16) 0.24581(10) 0.0263(5) Uani 1 1 d .
C18 C 0.55240(19) 0.51936(14) 0.21196(9) 0.0215(4) Uani 1 1 d .
C19 C 0.9845(2) 0.57632(14) 0.31702(9) 0.0233(5) Uani 1 1 d .
C20 C 0.8545(2) 0.61379(15) 0.28882(10) 0.0318(5) Uani 1 1 d .
H20A H 0.8530 0.6819 0.2928 0.048 Uiso 1 1 calc R
H20B H 0.7858 0.5868 0.3115 0.048 Uiso 1 1 calc R
H20C H 0.8420 0.5965 0.2442 0.048 Uiso 1 1 calc R
C21 C 1.0859(2) 0.61555(15) 0.27604(10) 0.0339(6) Uani 1 1 d .
H21A H 1.0775 0.6836 0.2734 0.051 Uiso 1 1 calc R
H21B H 1.0734 0.5887 0.2337 0.051 Uiso 1 1 calc R
H21C H 1.1714 0.5994 0.2949 0.051 Uiso 1 1 calc R
C22 C 1.0097(2) 0.61522(15) 0.38463(9) 0.0290(5) Uani 1 1 d .
H22A H 1.0875 0.5868 0.4049 0.043 Uiso 1 1 calc R
H22B H 0.9369 0.6004 0.4089 0.043 Uiso 1 1 calc R
H22C H 1.0206 0.6831 0.3829 0.043 Uiso 1 1 calc R
C23 C 0.88969(19) 0.39037(14) 0.37731(9) 0.0221(5) Uani 1 1 d .
C24 C 0.7612(2) 0.44221(16) 0.37490(10) 0.0329(5) Uani 1 1 d .
H24A H 0.7224 0.4431 0.3315 0.049 Uiso 1 1 calc R
H24B H 0.7753 0.5064 0.3898 0.049 Uiso 1 1 calc R
H24C H 0.7038 0.4102 0.4019 0.049 Uiso 1 1 calc R
C25 C 0.8583(2) 0.28813(15) 0.35965(10) 0.0290(5) Uani 1 1 d .
H25A H 0.9369 0.2509 0.3638 0.043 Uiso 1 1 calc R
H25B H 0.8207 0.2852 0.3161 0.043 Uiso 1 1 calc R
H25C H 0.7973 0.2632 0.3878 0.043 Uiso 1 1 calc R
C26 C 0.9533(2) 0.39503(16) 0.44480(9) 0.0319(5) Uani 1 1 d .
H26A H 0.8960 0.3677 0.4739 0.048 Uiso 1 1 calc R
H26B H 0.9705 0.4603 0.4563 0.048 Uiso 1 1 calc R
H26C H 1.0339 0.3601 0.4472 0.048 Uiso 1 1 calc R
C27 C 1.16202(19) 0.40055(14) 0.32739(9) 0.0223(4) Uani 1 1 d .
C28 C 1.2211(2) 0.41017(16) 0.26346(10) 0.0308(5) Uani 1 1 d .
H28A H 1.2237 0.4762 0.2516 0.046 Uiso 1 1 calc R
H28B H 1.1689 0.3755 0.2311 0.046 Uiso 1 1 calc R
H28C H 1.3082 0.3848 0.2672 0.046 Uiso 1 1 calc R
C29 C 1.1621(2) 0.29561(15) 0.34235(10) 0.0301(5) Uani 1 1 d .
H29A H 1.2488 0.2707 0.3406 0.045 Uiso 1 1 calc R
H29B H 1.1036 0.2632 0.3114 0.045 Uiso 1 1 calc R
H29C H 1.1340 0.2860 0.3846 0.045 Uiso 1 1 calc R
C30 C 1.2460(2) 0.45098(16) 0.37915(10) 0.0304(5) Uani 1 1 d .
H30A H 1.2082 0.4441 0.4195 0.046 Uiso 1 1 calc R
H30B H 1.2514 0.5174 0.3686 0.046 Uiso 1 1 calc R
H30C H 1.3319 0.4237 0.3824 0.046 Uiso 1 1 calc R

loop_
_atom_site_aniso_label
_atom_site_aniso_U_11
_atom_site_aniso_U_22
_atom_site_aniso_U_33
_atom_site_aniso_U_23
_atom_site_aniso_U_13
_atom_site_aniso_U_12
Al1 0.0170(3) 0.0183(3) 0.0150(3) -0.0024(2) -0.0012(2) 0.0003(3)
P1 0.0215(3) 0.0179(3) 0.0120(2) -0.0005(2) -0.00143(19) -0.0005(2)
F1 0.0348(7) 0.0300(7) 0.0234(6) -0.0087(5) 0.0001(5) -0.0069(6)
F2 0.0361(7) 0.0278(7) 0.0454(8) -0.0015(6) 0.0076(6) -0.0110(6)
F3 0.0403(8) 0.0452(8) 0.0323(7) 0.0125(6) 0.0152(6) 0.0001(7)
F4 0.0470(8) 0.0465(8) 0.0146(6) -0.0035(6) 0.0042(6) 0.0009(7)
F5 0.0346(7) 0.0352(7) 0.0212(6) -0.0045(5) -0.0031(5) -0.0100(6)
F6 0.0251(7) 0.0361(8) 0.0413(8) -0.0061(6) 0.0054(6) 0.0102(6)
F7 0.0761(11) 0.0246(7) 0.0457(9) -0.0142(6) 0.0169(8) 0.0030(7)
F8 0.0719(10) 0.0323(8) 0.0460(9) -0.0092(7) 0.0051(8) -0.0300(8)
F9 0.0278(7) 0.0485(9) 0.0574(9) -0.0023(7) 0.0050(7) -0.0174(7)
F10 0.0212(6) 0.0300(7) 0.0445(8) -0.0094(6) 0.0060(6) 0.0027(6)
F11 0.0301(7) 0.0325(7) 0.0341(7) 0.0119(6) 0.0049(6) 0.0050(6)
F12 0.0379(8) 0.0213(7) 0.0753(10) 0.0095(7) 0.0079(7) 0.0079(6)
F13 0.0446(8) 0.0352(8) 0.0643(10) -0.0221(7) 0.0138(7) 0.0109(7)
F14 0.0431(8) 0.0509(9) 0.0291(7) -0.0112(6) 0.0139(6) 0.0002(7)
F15 0.0363(7) 0.0264(7) 0.0258(6) 0.0048(5) 0.0058(5) 0.0036(6)
N1 0.0228(9) 0.0236(9) 0.0153(8) -0.0014(7) -0.0043(7) 0.0022(8)
N2 0.0217(9) 0.0215(9) 0.0152(8) -0.0030(7) -0.0016(7) -0.0011(8)
O1 0.0201(7) 0.0235(8) 0.0138(7) -0.0048(6) -0.0034(5) 0.0002(6)
C1 0.0174(10) 0.0222(11) 0.0169(10) -0.0007(8) 0.0004(8) 0.0009(9)
C2 0.0224(10) 0.0225(11) 0.0189(10) -0.0042(8) 0.0006(8) 0.0027(9)
C3 0.0192(10) 0.0204(11) 0.0354(12) 0.0004(9) 0.0041(9) -0.0010(9)
C4 0.0234(11) 0.0289(12) 0.0226(11) 0.0075(9) 0.0075(9) 0.0046(10)
C5 0.0261(11) 0.0318(12) 0.0151(10) 0.0001(9) 0.0002(9) 0.0068(10)
C6 0.0176(10) 0.0223(11) 0.0213(10) -0.0008(9) -0.0012(8) 0.0013(9)
C7 0.0212(10) 0.0182(10) 0.0159(9) 0.0001(8) -0.0026(8) 0.0008(9)
C8 0.0237(11) 0.0223(11) 0.0205(10) 0.0011(9) 0.0018(8) 0.0033(9)
C9 0.0468(14) 0.0169(11) 0.0218(11) -0.0046(9) 0.0053(10) 0.0026(10)
C10 0.0474(15) 0.0195(12) 0.0230(11) -0.0019(9) -0.0001(10) -0.0157(11)
C11 0.0255(12) 0.0280(12) 0.0266(11) 0.0030(9) 0.0002(9) -0.0090(10)
C12 0.0229(11) 0.0194(11) 0.0217(10) -0.0003(8) 0.0011(8) 0.0013(9)
C13 0.0162(10) 0.0204(11) 0.0200(10) -0.0039(8) -0.0021(8) -0.0028(8)
C14 0.0193(10) 0.0234(11) 0.0258(11) 0.0006(9) 0.0012(8) -0.0043(9)
C15 0.0212(11) 0.0154(11) 0.0475(14) -0.0007(10) -0.0019(10) 0.0021(9)
C16 0.0228(12) 0.0246(12) 0.0448(14) -0.0147(11) 0.0054(10) 0.0014(10)
C17 0.0224(11) 0.0325(13) 0.0246(11) -0.0095(9) 0.0045(9) -0.0036(10)
C18 0.0196(10) 0.0201(11) 0.0243(11) -0.0013(9) -0.0013(8) -0.0020(9)
C19 0.0323(12) 0.0180(11) 0.0190(10) 0.0001(8) -0.0010(9) 0.0001(9)
C20 0.0423(14) 0.0217(12) 0.0297(12) -0.0006(9) -0.0067(10) 0.0082(11)
C21 0.0468(15) 0.0240(12) 0.0311(12) 0.0068(10) 0.0045(11) -0.0036(11)
C22 0.0382(13) 0.0225(12) 0.0251(11) -0.0055(9) -0.0045(10) -0.0019(10)
C23 0.0263(11) 0.0250(11) 0.0152(10) 0.0009(8) 0.0029(8) -0.0054(9)
C24 0.0313(12) 0.0374(14) 0.0313(12) -0.0042(11) 0.0109(10) -0.0021(11)
C25 0.0359(13) 0.0266(12) 0.0248(11) -0.0008(9) 0.0049(10) -0.0097(10)
C26 0.0504(15) 0.0312(13) 0.0143(10) -0.0001(9) 0.0034(10) -0.0094(12)
C27 0.0216(11) 0.0234(11) 0.0212(10) 0.0014(9) -0.0024(8) 0.0013(9)
C28 0.0255(11) 0.0406(14) 0.0263(12) -0.0024(10) 0.0028(9) 0.0034(10)
C29 0.0288(12) 0.0275(13) 0.0330(12) 0.0007(10) -0.0048(10) 0.0067(10)
C30 0.0259(12) 0.0366(13) 0.0269(12) 0.0002(10) -0.0079(9) -0.0035(10)

loop_
_atom_type_symbol
_atom_type_description
_atom_type_scat_dispersion_real
_atom_type_scat_dispersion_imag
_atom_type_scat_source
C C 0.0033 0.0016 'International Tables Vol C Tables 4.2.6.8 and 6.1.1.4'
P P 0.1023 0.0942 'International Tables Vol C Tables 4.2.6.8 and 6.1.1.4'
N N 0.0061 0.0033 'International Tables Vol C Tables 4.2.6.8 and 6.1.1.4'
O O 0.0106 0.0060 'International Tables Vol C Tables 4.2.6.8 and 6.1.1.4'
Al Al 0.0645 0.0514 'International Tables Vol C Tables 4.2.6.8 and 6.1.1.4'
F F 0.0171 0.0103 'International Tables Vol C Tables 4.2.6.8 and 6.1.1.4'
H H 0.0000 0.0000 'International Tables Vol C Tables 4.2.6.8 and 6.1.1.4'

loop_
_geom_angle_atom_site_label_1
_geom_angle_atom_site_label_2
_geom_angle_atom_site_label_3
_geom_angle
O1 Al1 C7 102.60(7)
O1 Al1 C1 107.86(7)
C7 Al1 C1 112.42(8)
O1 Al1 C13 110.32(7)
C7 Al1 C13 112.99(8)
C1 Al1 C13 110.30(8)
N1 P1 C27 99.72(9)
N1 P1 C23 102.81(9)
C27 P1 C23 112.94(9)
N1 P1 C19 114.41(8)
C27 P1 C19 112.45(10)
C23 P1 C19 113.40(9)
N2 N1 P1 115.76(13)
N1 N2 O1 110.74(15)
N2 O1 Al1 118.58(11)
C2 C1 C6 113.72(18)
C2 C1 Al1 119.04(14)
C6 C1 Al1 127.10(15)
F1 C2 C3 116.52(18)
F1 C2 C1 118.74(17)
C3 C2 C1 124.74(18)
F2 C3 C4 119.96(18)
F2 C3 C2 121.40(19)
C4 C3 C2 118.65(19)
F3 C4 C5 120.29(18)
F3 C4 C3 120.20(19)
C5 C4 C3 119.50(18)
F4 C5 C4 120.07(18)
F4 C5 C6 120.45(19)
C4 C5 C6 119.47(18)
F5 C6 C5 115.94(17)
F5 C6 C1 120.18(17)
C5 C6 C1 123.89(19)
C8 C7 C12 113.76(18)
C8 C7 Al1 120.09(15)
C12 C7 Al1 126.05(15)
F6 C8 C9 116.75(18)
F6 C8 C7 118.67(18)
C9 C8 C7 124.58(19)
F7 C9 C10 119.8(2)
F7 C9 C8 121.4(2)
C10 C9 C8 118.86(19)
F8 C10 C11 120.1(2)
F8 C10 C9 120.6(2)
C11 C10 C9 119.3(2)
F9 C11 C12 121.17(19)
F9 C11 C10 119.11(19)
C12 C11 C10 119.7(2)
F10 C12 C11 116.53(17)
F10 C12 C7 119.69(18)
C11 C12 C7 123.78(19)
C18 C13 C14 113.57(18)
C18 C13 Al1 119.71(15)
C14 C13 Al1 126.68(15)
F11 C14 C15 115.58(19)
F11 C14 C13 120.25(18)
C15 C14 C13 124.16(19)
F12 C15 C16 119.84(19)
F12 C15 C14 121.0(2)
C16 C15 C14 119.2(2)
F13 C16 C15 120.6(2)
F13 C16 C17 120.0(2)
C15 C16 C17 119.37(19)
F14 C17 C18 121.6(2)
F14 C17 C16 119.58(19)
C18 C17 C16 118.8(2)
F15 C18 C17 116.46(18)
F15 C18 C13 118.67(17)
C17 C18 C13 124.9(2)
C21 C19 C20 106.42(17)
C21 C19 C22 108.93(18)
C20 C19 C22 108.39(17)
C21 C19 P1 110.09(14)
C20 C19 P1 113.34(14)
C22 C19 P1 109.54(14)
C26 C23 C24 108.83(17)
C26 C23 C25 109.73(17)
C24 C23 C25 106.36(17)
C26 C23 P1 111.71(14)
C24 C23 P1 109.31(14)
C25 C23 P1 110.75(13)
C30 C27 C29 108.71(17)
C30 C27 C28 110.06(17)
C29 C27 C28 106.02(17)
C30 C27 P1 113.08(14)
C29 C27 P1 109.49(14)
C28 C27 P1 109.23(14)

loop_
_geom_bond_atom_site_label_1
_geom_bond_atom_site_label_2
_geom_bond_distance
Al1 O1 1.8193(14)
Al1 C7 1.992(2)
Al1 C1 2.003(2)
Al1 C13 2.008(2)
P1 N1 1.7073(16)
P1 C27 1.874(2)
P1 C23 1.883(2)
P1 C19 1.889(2)
F1 C2 1.362(2)
F2 C3 1.347(2)
F3 C4 1.341(2)
F4 C5 1.349(2)
F5 C6 1.354(2)
F6 C8 1.359(2)
F7 C9 1.350(2)
F8 C10 1.344(2)
F9 C11 1.357(2)
F10 C12 1.357(2)
F11 C14 1.357(2)
F12 C15 1.350(2)
F13 C16 1.340(2)
F14 C17 1.347(2)
F15 C18 1.358(2)
N1 N2 1.255(2)
N2 O1 1.3285(19)
C1 C2 1.382(3)
C1 C6 1.386(3)
C2 C3 1.380(3)
C3 C4 1.378(3)
C4 C5 1.371(3)
C5 C6 1.381(3)
C7 C8 1.381(3)
C7 C12 1.387(3)
C8 C9 1.373(3)
C9 C10 1.376(3)
C10 C11 1.370(3)
C11 C12 1.370(3)
C13 C18 1.382(3)
C13 C14 1.383(3)
C14 C15 1.382(3)
C15 C16 1.375(3)
C16 C17 1.377(3)
C17 C18 1.375(3)
C19 C21 1.536(3)
C19 C20 1.541(3)
C19 C22 1.547(3)
C23 C26 1.537(3)
C23 C24 1.536(3)
C23 C25 1.541(3)
C27 C30 1.534(3)
C27 C29 1.536(3)
C27 C28 1.548(3)
